data_7201438
loop_
_publ_author_name
'Anthony, John E.'
'Subramanian, Sankar'
'Parkin, Sean R.'
'Park, Sung Kyu'
'Jackson, Thomas N.'

_publ_section_title
;
 Thin-film morphology and transistor performance of alkyl-substituted
 triethylsilylethynyl anthradithiophenes
;
_journal_issue 42
_journal_name_full 'Journal of Materials Chemistry'
_journal_page_first 7984
_journal_paper_doi 10.1039/b911560a
_journal_volume 19
_journal_year 2009
_chemical_formula_moiety 'C40 H50 S2 Si2'
_chemical_formula_sum 'C40 H50 S2 Si2'
_chemical_formula_weight 651.10
_chemical_name_systematic
;
?
;
_space_group_IT_number 2
_symmetry_cell_setting triclinic
_symmetry_space_group_name_Hall '-P 1'
_symmetry_space_group_name_H-M 'P -1'
_atom_sites_solution_hydrogens geom
_atom_sites_solution_primary direct
_atom_sites_solution_secondary difmap
_audit_creation_method SHELXL-97
_cell_angle_alpha 73.6103(11)
_cell_angle_beta 76.7960(11)
_cell_angle_gamma 74.4249(11)
_cell_formula_units_Z 1
_cell_length_a 7.4155(2)
_cell_length_b 11.2295(3)
_cell_length_c 12.0044(3)
_cell_measurement_reflns_used 4123
_cell_measurement_temperature 90.0(2)
_cell_measurement_theta_max 27.48
_cell_measurement_theta_min 1.00
_cell_volume 911.11(4)
_computing_cell_refinement 'SCALEPACK (Otwinowski & Minor, 1997)'
_computing_data_collection 'COLLECT (Nonius, 1998)'
_computing_data_reduction 'DENZO-SMN (Otwinowski & Minor, 1997)'
_computing_molecular_graphics 'XP in SHELXTL (Sheldrick, 2008)'
_computing_publication_material
;
SHELX-97 (Sheldrick, 2008) and local procedures
;
_computing_structure_refinement 'SHELXL-97 (Sheldrick, 2008)'
_computing_structure_solution 'SHELXS-97 (Sheldrick, 2008)'
_diffrn_ambient_temperature 90.0(2)
_diffrn_detector_area_resol_mean 9.1
_diffrn_measured_fraction_theta_full 0.997
_diffrn_measured_fraction_theta_max 0.997
_diffrn_measurement_device_type 'Nonius KappaCCD diffractometer'
_diffrn_measurement_method '\w scans at fixed \c = 55\%'
_diffrn_radiation_monochromator graphite
_diffrn_radiation_source 'fine-focus sealed tube'
_diffrn_radiation_type MoK\a
_diffrn_radiation_wavelength 0.71073
_diffrn_reflns_av_R_equivalents 0.0440
_diffrn_reflns_av_sigmaI/netI 0.0463
_diffrn_reflns_limit_h_max 9
_diffrn_reflns_limit_h_min -9
_diffrn_reflns_limit_k_max 14
_diffrn_reflns_limit_k_min -14
_diffrn_reflns_limit_l_max 15
_diffrn_reflns_limit_l_min -15
_diffrn_reflns_number 20541
_diffrn_reflns_theta_full 27.45
_diffrn_reflns_theta_max 27.45
_diffrn_reflns_theta_min 1.79
_diffrn_standards_number 0
_exptl_absorpt_coefficient_mu 0.239
_exptl_absorpt_correction_T_max 0.965
_exptl_absorpt_correction_T_min 0.932
_exptl_absorpt_correction_type multi-scan
_exptl_absorpt_process_details 'Scalepack (Otwinowski & Minor, 1997)'
_exptl_crystal_colour red
_exptl_crystal_density_diffrn 1.187
_exptl_crystal_density_method 'not measured'
_exptl_crystal_description block
_exptl_crystal_F_000 350
_exptl_crystal_size_max 0.30
_exptl_crystal_size_mid 0.18
_exptl_crystal_size_min 0.15
_refine_diff_density_max 0.498
_refine_diff_density_min -0.310
_refine_diff_density_rms 0.058
_refine_ls_extinction_method none
_refine_ls_goodness_of_fit_ref 1.152
_refine_ls_hydrogen_treatment constr
_refine_ls_matrix_type full
_refine_ls_number_parameters 217
_refine_ls_number_reflns 4154
_refine_ls_number_restraints 17
_refine_ls_restrained_S_all 1.155
_refine_ls_R_factor_all 0.0720
_refine_ls_R_factor_gt 0.0515
_refine_ls_shift/su_max 0.016
_refine_ls_shift/su_mean 0.001
_refine_ls_structure_factor_coef Fsqd
_refine_ls_weighting_details 'calc w=1/[\s^2^(Fo^2^)+(0.0398P)^2^+0.7342P] where P=(Fo^2^+2Fc^2^)/3'
_refine_ls_weighting_scheme calc
_refine_ls_wR_factor_gt 0.1227
_refine_ls_wR_factor_ref 0.1300
_reflns_number_gt 3238
_reflns_number_total 4154
_reflns_threshold_expression >2\s(I)
_cod_data_source_file b911560a.txt
_cod_data_source_block k05076
_cod_database_code 7201438

loop_
_symmetry_equiv_pos_as_xyz
'x, y, z'
'-x, -y, -z'

loop_
_atom_site_label
_atom_site_type_symbol
_atom_site_fract_x
_atom_site_fract_y
_atom_site_fract_z
_atom_site_U_iso_or_equiv
_atom_site_adp_type
_atom_site_occupancy
_atom_site_symmetry_multiplicity
_atom_site_calc_flag
_atom_site_refinement_flags
_atom_site_disorder_assembly
_atom_site_disorder_group
Si1 Si 0.20752(9) 0.44237(6) 0.15863(5) 0.02293(16) Uani 1 1 d . . .
C1 C 0.0574(3) 0.8664(2) 0.03212(18) 0.0211(4) Uani 1 1 d . . .
C2 C -0.0274(3) 0.9331(2) 0.12081(18) 0.0208(4) Uani 1 1 d . B .
C3 C -0.0550(3) 0.8695(2) 0.24202(18) 0.0233(5) Uani 1 1 d . . .
H3 H -0.0183 0.7794 0.2649 0.028 Uiso 1 1 calc R A 1
C4 C -0.1343(3) 0.9382(2) 0.32546(18) 0.0233(5) Uani 0.727(3) 1 d PD B 1
S5 S -0.17734(15) 0.87385(8) 0.47874(8) 0.0237(3) Uani 0.727(3) 1 d PD B 1
C6 C -0.2718(18) 1.0277(9) 0.5023(5) 0.0209(12) Uani 0.727(3) 1 d PD B 1
C7 C -0.2652(12) 1.1177(6) 0.4008(7) 0.0257(10) Uani 0.727(3) 1 d PD B 1
H7 H -0.3068 1.2057 0.3997 0.031 Uiso 0.727(3) 1 calc PR B 1
C8 C -0.1919(3) 1.0739(2) 0.29381(19) 0.0225(4) Uani 0.727(3) 1 d PD B 1
C4' C -0.1343(3) 0.9382(2) 0.32546(18) 0.0233(5) Uani 0.273(3) 1 d PD B 2
C5' C -0.1756(19) 0.9099(11) 0.4520(9) 0.0237(3) Uani 0.273(3) 1 d PD B 2
H5' H -0.1546 0.8245 0.4970 0.028 Uiso 0.273(3) 1 calc PR B 2
C6' C -0.245(6) 1.008(2) 0.5050(14) 0.0209(12) Uani 0.273(3) 1 d PD B 2
S7' S -0.2925(8) 1.1557(4) 0.4034(5) 0.0257(10) Uani 0.273(3) 1 d PD B 2
C8' C -0.1919(3) 1.0739(2) 0.29381(19) 0.0225(4) Uani 0.273(3) 1 d PD B 2
C9 C -0.1699(3) 1.1372(2) 0.17765(19) 0.0239(5) Uani 1 1 d . . .
H9 H -0.2111 1.2272 0.1567 0.029 Uiso 1 1 calc R B 1
C10 C -0.0860(3) 1.06980(19) 0.08835(18) 0.0198(4) Uani 1 1 d . . .
C11 C 0.1137(3) 0.7301(2) 0.06540(19) 0.0241(5) Uani 1 1 d . . .
C12 C 0.1576(3) 0.6155(2) 0.09719(19) 0.0271(5) Uani 1 1 d . . .
C13 C 0.3112(4) 0.3586(2) 0.0372(2) 0.0306(5) Uani 1 1 d . . .
H13A H 0.2239 0.3870 -0.0210 0.037 Uiso 1 1 calc R . .
H13B H 0.4327 0.3831 -0.0030 0.037 Uiso 1 1 calc R . .
C14 C 0.3472(4) 0.2133(2) 0.0797(2) 0.0337(5) Uani 1 1 d . . .
H14A H 0.4369 0.1842 0.1355 0.051 Uiso 1 1 calc R . .
H14B H 0.4005 0.1749 0.0121 0.051 Uiso 1 1 calc R . .
H14C H 0.2273 0.1881 0.1186 0.051 Uiso 1 1 calc R . .
C15 C 0.3789(3) 0.4045(2) 0.2627(2) 0.0288(5) Uani 1 1 d . . .
H15A H 0.4113 0.3110 0.2927 0.035 Uiso 1 1 calc R . .
H15B H 0.4969 0.4311 0.2178 0.035 Uiso 1 1 calc R . .
C16 C 0.3128(4) 0.4651(3) 0.3681(2) 0.0406(6) Uani 1 1 d . . .
H16A H 0.2814 0.5579 0.3403 0.061 Uiso 1 1 calc R . .
H16B H 0.4144 0.4404 0.4154 0.061 Uiso 1 1 calc R . .
H16C H 0.2001 0.4359 0.4165 0.061 Uiso 1 1 calc R . .
C17 C -0.0258(3) 0.4008(2) 0.2351(2) 0.0294(5) Uani 1 1 d . . .
H17A H -0.0975 0.4025 0.1743 0.035 Uiso 1 1 calc R . .
H17B H 0.0000 0.3124 0.2830 0.035 Uiso 1 1 calc R . .
C18 C -0.1526(4) 0.4854(3) 0.3146(3) 0.0517(8) Uani 1 1 d . . .
H18A H -0.0886 0.4791 0.3797 0.078 Uiso 1 1 calc R . .
H18B H -0.2725 0.4576 0.3463 0.078 Uiso 1 1 calc R . .
H18C H -0.1781 0.5738 0.2691 0.078 Uiso 1 1 calc R . .
C19 C -0.3308(3) 1.0328(3) 0.6287(2) 0.0369(6) Uani 1 1 d . . .
H19A H -0.2226 0.9881 0.6710 0.044 Uiso 1 1 calc R B 1
H19B H -0.4354 0.9875 0.6642 0.044 Uiso 1 1 calc R B 1
C20 C -0.3966(4) 1.1690(3) 0.6449(2) 0.0465(7) Uani 1 1 d D B .
H20A H -0.5016 1.2135 0.5998 0.056 Uiso 1 1 calc R C 1
H20B H -0.2904 1.2129 0.6098 0.056 Uiso 1 1 calc R C 1
C21 C -0.4641(5) 1.1834(5) 0.7716(3) 0.0346(9) Uani 0.727(3) 1 d PDU B 1
H21A H -0.5748 1.1454 0.8063 0.052 Uiso 0.727(3) 1 calc PR B 1
H21B H -0.4988 1.2738 0.7721 0.052 Uiso 0.727(3) 1 calc PR B 1
H21C H -0.3618 1.1400 0.8178 0.052 Uiso 0.727(3) 1 calc PR B 1
C21' C -0.449(2) 1.1275(12) 0.7810(5) 0.041(3) Uiso 0.273(3) 1 d PDU B 2
H21D H -0.4972 1.2031 0.8134 0.062 Uiso 0.273(3) 1 calc PR B 2
H21E H -0.3351 1.0759 0.8139 0.062 Uiso 0.273(3) 1 calc PR B 2
H21F H -0.5460 1.0773 0.8014 0.062 Uiso 0.273(3) 1 calc PR B 2

loop_
_atom_site_aniso_label
_atom_site_aniso_U_11
_atom_site_aniso_U_22
_atom_site_aniso_U_33
_atom_site_aniso_U_23
_atom_site_aniso_U_13
_atom_site_aniso_U_12
Si1 0.0256(3) 0.0199(3) 0.0217(3) -0.0028(2) -0.0033(2) -0.0052(2)
C1 0.0195(10) 0.0202(10) 0.0252(11) -0.0042(8) -0.0056(8) -0.0066(8)
C2 0.0183(10) 0.0227(11) 0.0222(10) -0.0031(8) -0.0047(8) -0.0068(8)
C3 0.0209(11) 0.0234(11) 0.0247(11) -0.0019(9) -0.0054(9) -0.0061(9)
C4 0.0194(10) 0.0291(12) 0.0217(10) -0.0012(9) -0.0046(8) -0.0097(9)
S5 0.0258(4) 0.0233(6) 0.0199(5) -0.0004(3) -0.0038(3) -0.0069(4)
C6 0.014(4) 0.025(3) 0.0213(11) -0.0011(14) -0.0054(12) -0.003(2)
C7 0.0279(17) 0.027(3) 0.0221(7) -0.0043(16) -0.0042(9) -0.0068(17)
C8 0.0183(10) 0.0245(11) 0.0276(11) -0.0085(9) -0.0035(8) -0.0072(9)
C4' 0.0194(10) 0.0291(12) 0.0217(10) -0.0012(9) -0.0046(8) -0.0097(9)
C5' 0.0258(4) 0.0233(6) 0.0199(5) -0.0004(3) -0.0038(3) -0.0069(4)
C6' 0.014(4) 0.025(3) 0.0213(11) -0.0011(14) -0.0054(12) -0.003(2)
S7' 0.0279(17) 0.027(3) 0.0221(7) -0.0043(16) -0.0042(9) -0.0068(17)
C8' 0.0183(10) 0.0245(11) 0.0276(11) -0.0085(9) -0.0035(8) -0.0072(9)
C9 0.0229(11) 0.0241(11) 0.0262(11) -0.0059(9) -0.0032(9) -0.0086(9)
C10 0.0182(10) 0.0195(10) 0.0221(10) -0.0029(8) -0.0047(8) -0.0059(8)
C11 0.0226(11) 0.0282(12) 0.0222(10) -0.0060(9) -0.0024(8) -0.0075(9)
C12 0.0276(12) 0.0288(13) 0.0247(11) -0.0060(9) -0.0029(9) -0.0071(10)
C13 0.0368(13) 0.0278(12) 0.0253(11) -0.0054(9) -0.0034(10) -0.0063(10)
C14 0.0399(14) 0.0293(13) 0.0324(12) -0.0123(10) -0.0033(10) -0.0052(11)
C15 0.0285(12) 0.0270(12) 0.0290(12) -0.0040(9) -0.0056(9) -0.0046(10)
C16 0.0342(14) 0.0570(18) 0.0353(14) -0.0179(13) -0.0076(11) -0.0087(13)
C17 0.0305(12) 0.0276(12) 0.0301(12) -0.0044(10) -0.0041(10) -0.0100(10)
C18 0.0295(14) 0.076(2) 0.0593(19) -0.0377(17) 0.0090(13) -0.0187(14)
C19 0.0274(12) 0.0653(18) 0.0218(11) -0.0073(11) -0.0027(9) -0.0204(12)
C20 0.0327(14) 0.079(2) 0.0375(14) -0.0318(15) 0.0000(11) -0.0143(14)
C21 0.0265(18) 0.052(3) 0.0321(19) -0.0262(17) -0.0003(14) -0.007(2)

loop_
_atom_type_symbol
_atom_type_description
_atom_type_scat_dispersion_real
_atom_type_scat_dispersion_imag
_atom_type_scat_source
C C 0.0033 0.0016 'International Tables Vol C Tables 4.2.6.8 and 6.1.1.4'
H H 0.0000 0.0000 'International Tables Vol C Tables 4.2.6.8 and 6.1.1.4'
S S 0.1246 0.1234 'International Tables Vol C Tables 4.2.6.8 and 6.1.1.4'
Si Si 0.0817 0.0704 'International Tables Vol C Tables 4.2.6.8 and 6.1.1.4'

loop_
_geom_angle_atom_site_label_1
_geom_angle_atom_site_label_2
_geom_angle_atom_site_label_3
_geom_angle
_geom_angle_site_symmetry_1
_geom_angle_site_symmetry_3
_geom_angle_publ_flag
C12 Si1 C13 109.63(10) . . ?
C12 Si1 C15 107.95(11) . . ?
C13 Si1 C15 110.37(11) . . ?
C12 Si1 C17 106.59(10) . . ?
C13 Si1 C17 110.12(11) . . ?
C15 Si1 C17 112.07(11) . . ?
C2 C1 C10 121.6(2) . 2_575 ?
C2 C1 C11 118.75(19) . . ?
C10 C1 C11 119.63(19) 2_575 . ?
C1 C2 C3 121.8(2) . . ?
C1 C2 C10 119.23(18) . . ?
C3 C2 C10 118.95(19) . . ?
C4 C3 C2 119.9(2) . . ?
C4 C3 H3 120.1 . . ?
C2 C3 H3 120.1 . . ?
C3 C4 C8 121.40(19) . . ?
C3 C4 S5 125.38(18) . . ?
C8 C4 S5 113.22(16) . . ?
C4 S5 C6 90.1(2) . . ?
C7 C6 C19 133.3(7) . . ?
C7 C6 S5 111.9(4) . . ?
C19 C6 S5 114.6(5) . . ?
C6 C7 C8 116.7(5) . . ?
C6 C7 H7 121.7 . . ?
C8 C7 H7 121.7 . . ?
C9 C8 C7 132.2(3) . . ?
C9 C8 C4 119.9(2) . . ?
C7 C8 C4 108.0(3) . . ?
C6' C5' H5' 120.8 . . ?
C5' C6' C19 140.1(19) . . ?
C5' C6' S7' 112.5(11) . . ?
C19 C6' S7' 106.3(11) . . ?
C10 C9 C8 120.6(2) . . ?
C10 C9 H9 119.7 . . ?
C8 C9 H9 119.7 . . ?
C1 C10 C9 121.5(2) 2_575 . ?
C1 C10 C2 119.15(19) 2_575 . ?
C9 C10 C2 119.30(19) . . ?
C12 C11 C1 177.8(2) . . ?
C11 C12 Si1 174.4(2) . . ?
C14 C13 Si1 113.27(16) . . ?
C14 C13 H13A 108.9 . . ?
Si1 C13 H13A 108.9 . . ?
C14 C13 H13B 108.9 . . ?
Si1 C13 H13B 108.9 . . ?
H13A C13 H13B 107.7 . . ?
C13 C14 H14A 109.5 . . ?
C13 C14 H14B 109.5 . . ?
H14A C14 H14B 109.5 . . ?
C13 C14 H14C 109.5 . . ?
H14A C14 H14C 109.5 . . ?
H14B C14 H14C 109.5 . . ?
C16 C15 Si1 116.51(17) . . ?
C16 C15 H15A 108.2 . . ?
Si1 C15 H15A 108.2 . . ?
C16 C15 H15B 108.2 . . ?
Si1 C15 H15B 108.2 . . ?
H15A C15 H15B 107.3 . . ?
C15 C16 H16A 109.5 . . ?
C15 C16 H16B 109.5 . . ?
H16A C16 H16B 109.5 . . ?
C15 C16 H16C 109.5 . . ?
H16A C16 H16C 109.5 . . ?
H16B C16 H16C 109.5 . . ?
C18 C17 Si1 116.66(18) . . ?
C18 C17 H17A 108.1 . . ?
Si1 C17 H17A 108.1 . . ?
C18 C17 H17B 108.1 . . ?
Si1 C17 H17B 108.1 . . ?
H17A C17 H17B 107.3 . . ?
C17 C18 H18A 109.5 . . ?
C17 C18 H18B 109.5 . . ?
H18A C18 H18B 109.5 . . ?
C17 C18 H18C 109.5 . . ?
H18A C18 H18C 109.5 . . ?
H18B C18 H18C 109.5 . . ?
C6 C19 C20 112.6(4) . . ?
C20 C19 C6' 120.4(10) . . ?
C6 C19 H19A 109.1 . . ?
C20 C19 H19A 109.1 . . ?
C6' C19 H19A 100.4 . . ?
C6 C19 H19B 109.1 . . ?
C20 C19 H19B 109.1 . . ?
C6' C19 H19B 109.3 . . ?
H19A C19 H19B 107.8 . . ?
C19 C20 C21 116.3(3) . . ?
C19 C20 C21' 94.3(5) . . ?
C19 C20 H20A 108.2 . . ?
C21 C20 H20A 108.2 . . ?
C21' C20 H20A 117.6 . . ?
C19 C20 H20B 108.2 . . ?
C21 C20 H20B 108.2 . . ?
C21' C20 H20B 119.5 . . ?
H20A C20 H20B 107.4 . . ?
C20 C21 H21A 109.5 . . ?
C20 C21 H21B 109.5 . . ?
C20 C21 H21C 109.5 . . ?
C20 C21' H21D 109.5 . . ?
C20 C21' H21E 109.5 . . ?
H21D C21' H21E 109.5 . . ?
C20 C21' H21F 109.5 . . ?
H21D C21' H21F 109.5 . . ?
H21E C21' H21F 109.5 . . ?

loop_
_geom_bond_atom_site_label_1
_geom_bond_atom_site_label_2
_geom_bond_distance
_geom_bond_site_symmetry_2
_geom_bond_publ_flag
Si1 C12 1.841(2) . ?
Si1 C13 1.864(2) . ?
Si1 C15 1.868(2) . ?
Si1 C17 1.876(2) . ?
C1 C2 1.408(3) . ?
C1 C10 1.417(3) 2_575 ?
C1 C11 1.437(3) . ?
C2 C3 1.423(3) . ?
C2 C10 1.441(3) . ?
C3 C4 1.367(3) . ?
C3 H3 0.9500 . ?
C4 C8 1.430(3) . ?
C4 S5 1.765(2) . ?
S5 C6 1.759(8) . ?
C6 C7 1.346(11) . ?
C6 C19 1.493(6) . ?
C7 C8 1.443(8) . ?
C7 H7 0.9500 . ?
C8 C9 1.370(3) . ?
C5' C6' 1.35(2) . ?
C5' H5' 0.9500 . ?
C6' C19 1.549(16) . ?
C6' S7' 1.77(2) . ?
C9 C10 1.418(3) . ?
C9 H9 0.9500 . ?
C10 C1 1.417(3) 2_575 ?
C11 C12 1.210(3) . ?
C13 C14 1.533(3) . ?
C13 H13A 0.9900 . ?
C13 H13B 0.9900 . ?
C14 H14A 0.9800 . ?
C14 H14B 0.9800 . ?
C14 H14C 0.9800 . ?
C15 C16 1.526(3) . ?
C15 H15A 0.9900 . ?
C15 H15B 0.9900 . ?
C16 H16A 0.9800 . ?
C16 H16B 0.9800 . ?
C16 H16C 0.9800 . ?
C17 C18 1.523(3) . ?
C17 H17A 0.9900 . ?
C17 H17B 0.9900 . ?
C18 H18A 0.9800 . ?
C18 H18B 0.9800 . ?
C18 H18C 0.9800 . ?
C19 C20 1.529(4) . ?
C19 H19A 0.9900 . ?
C19 H19B 0.9900 . ?
C20 C21 1.529(4) . ?
C20 C21' 1.553(6) . ?
C20 H20A 0.9900 . ?
C20 H20B 0.9900 . ?
C21 H21A 0.9800 . ?
C21 H21B 0.9800 . ?
C21 H21C 0.9800 . ?
C21' H21D 0.9800 . ?
C21' H21E 0.9800 . ?
C21' H21F 0.9800 . ?

loop_
_geom_torsion_atom_site_label_1
_geom_torsion_atom_site_label_2
_geom_torsion_atom_site_label_3
_geom_torsion_atom_site_label_4
_geom_torsion
_geom_torsion_site_symmetry_1
_geom_torsion_site_symmetry_2
_geom_torsion_site_symmetry_3
_geom_torsion_site_symmetry_4
_geom_torsion_publ_flag
C10 C1 C2 C3 -179.49(19) 2_575 . . . ?
C11 C1 C2 C3 1.3(3) . . . . ?
C10 C1 C2 C10 -0.3(3) 2_575 . . . ?
C11 C1 C2 C10 -179.44(18) . . . . ?
C1 C2 C3 C4 178.61(19) . . . . ?
C10 C2 C3 C4 -0.6(3) . . . . ?
C2 C3 C4 C8 0.3(3) . . . . ?
C2 C3 C4 S5 -179.86(16) . . . . ?
C3 C4 S5 C6 179.9(5) . . . . ?
C8 C4 S5 C6 -0.3(5) . . . . ?
C4 S5 C6 C7 -1.2(10) . . . . ?
C4 S5 C6 C19 -177.6(9) . . . . ?
C19 C6 C7 C8 178.0(11) . . . . ?
S5 C6 C7 C8 2.4(14) . . . . ?
C6 C7 C8 C9 178.1(8) . . . . ?
C6 C7 C8 C4 -2.5(11) . . . . ?
C3 C4 C8 C9 0.8(3) . . . . ?
S5 C4 C8 C9 -179.05(16) . . . . ?
C3 C4 C8 C7 -178.7(4) . . . . ?
S5 C4 C8 C7 1.5(4) . . . . ?
C7 C8 C9 C10 177.7(5) . . . . ?
C4 C8 C9 C10 -1.6(3) . . . . ?
C8 C9 C10 C1 -178.39(19) . . . 2_575 ?
C8 C9 C10 C2 1.3(3) . . . . ?
C1 C2 C10 C1 0.3(3) . . . 2_575 ?
C3 C2 C10 C1 179.51(18) . . . 2_575 ?
C1 C2 C10 C9 -179.43(18) . . . . ?
C3 C2 C10 C9 -0.2(3) . . . . ?
C12 Si1 C13 C14 -176.78(17) . . . . ?
C15 Si1 C13 C14 64.4(2) . . . . ?
C17 Si1 C13 C14 -59.8(2) . . . . ?
C12 Si1 C15 C16 60.9(2) . . . . ?
C13 Si1 C15 C16 -179.25(18) . . . . ?
C17 Si1 C15 C16 -56.1(2) . . . . ?
C12 Si1 C17 C18 -46.0(2) . . . . ?
C13 Si1 C17 C18 -164.9(2) . . . . ?
C15 Si1 C17 C18 71.8(2) . . . . ?
C7 C6 C19 C20 -0.2(17) . . . . ?
S5 C6 C19 C20 175.3(6) . . . . ?
C7 C6 C19 C6' -146(15) . . . . ?
S5 C6 C19 C6' 29(13) . . . . ?
C5' C6' C19 C6 -142(18) . . . . ?
S7' C6' C19 C6 25(12) . . . . ?
C5' C6' C19 C20 -178(4) . . . . ?
S7' C6' C19 C20 -12(3) . . . . ?
C6 C19 C20 C21 178.7(6) . . . . ?
C6' C19 C20 C21 -175.1(19) . . . . ?
C6 C19 C20 C21' 177.7(8) . . . . ?
C6' C19 C20 C21' -176(2) . . . . ?
